data_4070909
loop_
_publ_author_name
'Paramahamsan, Harinandini'
'Pearson, Anthony J.'
'Pinkerton, A. Alan'
'Zhurova, Elizabeth A.'

_publ_section_title
;
 Toward an Understanding of 1,5-Asymmetric Induction during Nucleophilic
 Addition to (Arene)chromium Tricarbonyl Complexes: Conformational
 Preference of the Chromium Tricarbonyl Tripod for Transmission of
 Chirality
;
_journal_issue 5
_journal_name_full Organometallics
_journal_page_first 900
_journal_paper_doi 10.1021/om701117r
_journal_volume 27
_journal_year 2008
_chemical_formula_sum 'C23 H32 Cr O4 Si'
_chemical_formula_weight 452.58
_chemical_name_systematic
; 
 ? 
;
_space_group_IT_number 4
_symmetry_cell_setting monoclinic
_symmetry_space_group_name_Hall 'P 2yb'
_symmetry_space_group_name_H-M 'P 1 21 1'
_atom_sites_solution_hydrogens difmap
_atom_sites_solution_primary direct
_atom_sites_solution_secondary difmap
_audit_creation_method SHELXL-97
_cell_angle_alpha 90.00
_cell_angle_beta 103.8960(10)
_cell_angle_gamma 90.00
_cell_formula_units_Z 2
_cell_length_a 7.7412(6)
_cell_length_b 10.9198(8)
_cell_length_c 14.3413(10)
_cell_measurement_reflns_used 4426
_cell_measurement_temperature 150(1)
_cell_measurement_theta_max 27.65
_cell_measurement_theta_min 4.64
_cell_volume 1176.82(15)
_computing_cell_refinement 'Siemens SAINT'
_computing_data_collection 'Siemens SMART'
_computing_data_reduction 'Siemens SAINT'
_computing_molecular_graphics 'Siemens SHELXTL'
_computing_publication_material 'Siemens SHELXTL and the Toledo cifomatic'
_computing_structure_refinement 'SHELXL-97 (Sheldrick, 1997)'
_computing_structure_solution 'SHELXS-97 (Sheldrick, 1990)'
_diffrn_ambient_temperature 150(1)
_diffrn_measured_fraction_theta_full 0.911
_diffrn_measured_fraction_theta_max 0.911
_diffrn_measurement_device_type 'Platform Diffractometer'
_diffrn_measurement_method '\w scans'
_diffrn_radiation_monochromator graphite
_diffrn_radiation_source 'Sealed Tube'
_diffrn_radiation_type MoK\a
_diffrn_radiation_wavelength 0.71073
_diffrn_reflns_av_R_equivalents 0.0155
_diffrn_reflns_av_sigmaI/netI 0.0175
_diffrn_reflns_limit_h_max 9
_diffrn_reflns_limit_h_min -10
_diffrn_reflns_limit_k_max 13
_diffrn_reflns_limit_k_min -14
_diffrn_reflns_limit_l_max 18
_diffrn_reflns_limit_l_min -18
_diffrn_reflns_number 9061
_diffrn_reflns_theta_full 27.65
_diffrn_reflns_theta_max 27.65
_diffrn_reflns_theta_min 4.39
_diffrn_standards_decay_% 0.00
_exptl_absorpt_coefficient_mu 0.562
_exptl_absorpt_correction_T_max 1.000000
_exptl_absorpt_correction_T_min 0.861220
_exptl_absorpt_correction_type empirical
_exptl_crystal_colour yellow
_exptl_crystal_density_diffrn 1.277
_exptl_crystal_description rectangular
_exptl_crystal_F_000 480
_exptl_crystal_size_max 0.44
_exptl_crystal_size_mid 0.22
_exptl_crystal_size_min 0.20
_refine_diff_density_max 0.427
_refine_diff_density_min -0.697
_refine_diff_density_rms 0.082
_refine_ls_abs_structure_details 'Flack H D (1983), Acta Cryst. A39, 876-881'
_refine_ls_abs_structure_Flack 0.07(3)
_refine_ls_extinction_method none
_refine_ls_goodness_of_fit_ref 1.398
_refine_ls_hydrogen_treatment mixed
_refine_ls_matrix_type full
_refine_ls_number_parameters 358
_refine_ls_number_reflns 4724
_refine_ls_number_restraints 1
_refine_ls_restrained_S_all 1.398
_refine_ls_R_factor_all 0.0508
_refine_ls_R_factor_gt 0.0508
_refine_ls_shift/su_max 0.001
_refine_ls_shift/su_mean 0.000
_refine_ls_structure_factor_coef Fsqd
_refine_ls_weighting_details 'calc w=1/[\s^2^(Fo^2^)+(0.0000P)^2^+2.4693P] where P=(Fo^2^+2Fc^2^)/3'
_refine_ls_weighting_scheme calc
_refine_ls_wR_factor_gt 0.1123
_refine_ls_wR_factor_ref 0.1123
_reflns_number_gt 4723
_reflns_number_total 4724
_reflns_threshold_expression >2sigma(I)
_cod_data_source_file om701117r-file001.cif
_cod_data_source_block crm
_cod_depositor_comments
;
The following automatic conversions were performed:

'_symmetry_cell_setting' value 'Monoclinic' changed to 'monoclinic'
according to /home/saulius/struct/CIF-dictionaries/cif_core.dic
dictionary named 'cif_core.dic' version 2.4.1 from
2010-06-29.

'_exptl_absorpt_correction_type' value 'Empirical'
changed to 'empirical' according to
/home/saulius/struct/CIF-dictionaries/cif_core.dic dictionary named
'cif_core.dic' version 2.4.1 from 2010-06-29.

Automatic conversion script
Id: cif_fix_values 1715 2011-07-08 13:25:40Z adriana 
;
_cod_original_sg_symbol_H-M 'P2(1)   '
_cod_database_code 4070909

loop_
_symmetry_equiv_pos_as_xyz
'x, y, z'
'-x, y+1/2, -z'

loop_
_atom_site_label
_atom_site_type_symbol
_atom_site_fract_x
_atom_site_fract_y
_atom_site_fract_z
_atom_site_U_iso_or_equiv
_atom_site_adp_type
_atom_site_occupancy
_atom_site_symmetry_multiplicity
_atom_site_calc_flag
Cr Cr 0.24259(8) 0.27534(5) 0.29700(4) 0.01307(14) Uani 1 1 d
Si Si -0.05120(15) 0.32258(11) 0.45878(8) 0.0194(2) Uani 1 1 d
O4 O 0.5448(4) 0.2836(4) 0.1999(2) 0.0317(7) Uani 1 1 d
O3 O 0.4259(5) 0.4762(3) 0.4265(2) 0.0330(8) Uani 1 1 d
C28 C 0.3535(6) 0.3991(4) 0.3760(3) 0.0205(9) Uani 1 1 d
O2 O 0.0397(6) 0.4656(4) 0.1637(3) 0.0463(11) Uani 1 1 d
C18 C 0.3947(7) -0.1789(5) 0.0153(3) 0.0288(10) Uani 1 1 d
H18B H 0.355(6) -0.111(4) -0.035(3) 0.020 Uiso 1 1 d
H18A H 0.511(6) -0.213(5) 0.001(3) 0.020 Uiso 1 1 d
C27 C 0.4271(5) 0.2814(5) 0.2358(3) 0.0216(8) Uani 1 1 d
O1 O 0.3444(4) -0.0001(3) 0.22971(19) 0.0189(6) Uani 1 1 d
C26 C 0.1199(6) 0.3919(4) 0.2143(3) 0.0246(10) Uani 1 1 d
C1 C -0.1360(7) 0.4599(4) 0.3846(4) 0.0297(10) Uani 1 1 d
H1C H -0.206(6) 0.512(5) 0.417(3) 0.020 Uiso 1 1 d
H1B H -0.193(6) 0.436(5) 0.325(4) 0.020 Uiso 1 1 d
H1A H -0.034(7) 0.503(5) 0.379(3) 0.020 Uiso 1 1 d
C25 C 0.6217(7) -0.0987(5) 0.1647(4) 0.0313(11) Uani 1 1 d
H25C H 0.642(6) -0.023(5) 0.136(3) 0.020 Uiso 1 1 d
H25B H 0.698(7) -0.158(5) 0.166(3) 0.020 Uiso 1 1 d
H25A H 0.647(6) -0.077(4) 0.234(4) 0.020 Uiso 1 1 d
C6 C 0.2381(5) 0.1689(4) 0.4263(3) 0.0157(8) Uani 1 1 d
H6 H 0.296(6) 0.186(4) 0.488(3) 0.020 Uiso 1 1 d
C11 C 0.2737(7) 0.0625(4) 0.0622(3) 0.0234(9) Uani 1 1 d
H11C H 0.402(7) 0.095(4) 0.064(3) 0.020 Uiso 1 1 d
H11B H 0.207(6) 0.125(5) 0.079(3) 0.020 Uiso 1 1 d
H11A H 0.223(6) 0.038(4) 0.003(4) 0.020 Uiso 1 1 d
C8 C -0.0149(5) 0.1881(4) 0.2917(3) 0.0168(8) Uani 1 1 d
H8 H -0.126(7) 0.213(4) 0.264(3) 0.020 Uiso 1 1 d
C3 C -0.2397(6) 0.2389(5) 0.4872(4) 0.0312(11) Uani 1 1 d
H3C H -0.310(6) 0.297(4) 0.528(3) 0.020 Uiso 1 1 d
H3B H -0.218(6) 0.168(5) 0.517(3) 0.020 Uiso 1 1 d
H3A H -0.325(6) 0.208(4) 0.432(3) 0.020 Uiso 1 1 d
C21 C 0.1148(6) -0.1259(4) 0.1166(4) 0.0240(9) Uani 1 1 d
H21B H 0.068(6) -0.118(4) 0.171(4) 0.020 Uiso 1 1 d
H21A H 0.018(6) -0.099(4) 0.065(3) 0.020 Uiso 1 1 d
C9 C 0.0711(6) 0.1135(4) 0.2338(3) 0.0186(8) Uani 1 1 d
H9 H 0.037(7) 0.111(5) 0.177(4) 0.020 Uiso 1 1 d
C2 C 0.1095(7) 0.3669(6) 0.5722(4) 0.0353(12) Uani 1 1 d
H2C H 0.057(6) 0.419(5) 0.609(3) 0.020 Uiso 1 1 d
H2B H 0.208(7) 0.408(5) 0.562(3) 0.020 Uiso 1 1 d
H2A H 0.156(6) 0.290(5) 0.611(3) 0.020 Uiso 1 1 d
C20 C 0.1808(7) -0.2563(4) 0.0987(4) 0.0277(11) Uani 1 1 d
H20 H 0.111(7) -0.306(5) 0.104(4) 0.020 Uiso 1 1 d
C7 C 0.0641(5) 0.2163(4) 0.3878(3) 0.0172(8) Uani 1 1 d
C5 C 0.3248(6) 0.0958(4) 0.3707(3) 0.0179(8) Uani 1 1 d
H5 H 0.434(7) 0.069(5) 0.397(4) 0.020 Uiso 1 1 d
C4 C 0.2425(5) 0.0680(3) 0.2739(3) 0.0149(8) Uani 1 1 d
C23 C 0.3662(7) -0.2551(4) 0.2743(3) 0.0284(11) Uani 1 1 d
H23C H 0.326(6) -0.328(5) 0.286(3) 0.020 Uiso 1 1 d
H23B H 0.287(6) -0.205(5) 0.294(3) 0.020 Uiso 1 1 d
H23A H 0.489(6) -0.240(5) 0.318(3) 0.020 Uiso 1 1 d
C10 C 0.2857(5) -0.0467(4) 0.1305(3) 0.0166(8) Uani 1 1 d
C17 C 0.4316(6) -0.1415(4) 0.1234(3) 0.0222(9) Uani 1 1 d
C24 C 0.4753(9) -0.3752(5) 0.1558(4) 0.0389(13) Uani 1 1 d
H24C H 0.436(7) -0.441(5) 0.168(4) 0.020 Uiso 1 1 d
H24B H 0.578(7) -0.372(5) 0.197(4) 0.020 Uiso 1 1 d
H24A H 0.500(6) -0.397(4) 0.089(4) 0.020 Uiso 1 1 d
C19 C 0.2235(8) -0.2542(4) -0.0001(4) 0.0383(13) Uani 1 1 d
H19B H 0.237(6) -0.326(5) -0.023(3) 0.020 Uiso 1 1 d
H19A H 0.119(6) -0.225(5) -0.048(3) 0.020 Uiso 1 1 d
C22 C 0.3666(6) -0.2593(4) 0.1683(3) 0.0233(9) Uani 1 1 d

loop_
_atom_site_aniso_label
_atom_site_aniso_U_11
_atom_site_aniso_U_22
_atom_site_aniso_U_33
_atom_site_aniso_U_23
_atom_site_aniso_U_13
_atom_site_aniso_U_12
Cr 0.0148(3) 0.0119(3) 0.0118(3) 0.0004(3) 0.0017(2) -0.0002(3)
Si 0.0181(6) 0.0237(6) 0.0167(5) -0.0034(4) 0.0048(4) 0.0001(4)
O4 0.0293(16) 0.0364(18) 0.0329(16) -0.0057(17) 0.0144(13) -0.0032(17)
O3 0.0350(19) 0.0286(19) 0.0327(19) -0.0086(15) 0.0028(15) -0.0049(15)
C28 0.022(2) 0.020(2) 0.017(2) 0.0004(17) -0.0008(16) 0.0019(17)
O2 0.050(2) 0.030(2) 0.048(2) 0.0167(18) -0.0119(18) -0.0016(17)
C18 0.047(3) 0.032(2) 0.0048(17) -0.0048(17) 0.0015(17) 0.008(2)
C27 0.026(2) 0.0157(18) 0.0213(18) -0.0009(19) 0.0034(15) 0.003(2)
O1 0.0220(15) 0.0188(15) 0.0147(13) -0.0030(11) 0.0022(11) 0.0033(12)
C26 0.023(2) 0.018(2) 0.026(2) 0.0052(18) -0.0061(18) -0.0041(17)
C1 0.035(3) 0.018(2) 0.037(3) -0.005(2) 0.011(2) 0.000(2)
C25 0.028(3) 0.030(3) 0.040(3) 0.002(2) 0.015(2) 0.004(2)
C6 0.020(2) 0.0157(19) 0.0125(18) 0.0012(15) 0.0060(15) -0.0028(15)
C11 0.032(3) 0.018(2) 0.020(2) 0.0015(17) 0.0045(18) 0.0006(18)
C8 0.0124(19) 0.017(2) 0.021(2) -0.0006(15) 0.0039(15) -0.0013(15)
C3 0.019(2) 0.042(3) 0.034(3) 0.008(2) 0.0093(19) -0.0003(19)
C21 0.022(2) 0.020(2) 0.028(2) -0.0043(17) 0.0035(18) -0.0006(17)
C9 0.021(2) 0.014(2) 0.021(2) 0.0000(16) 0.0043(17) -0.0033(16)
C2 0.026(3) 0.045(3) 0.032(3) -0.016(2) 0.002(2) 0.000(2)
C20 0.033(3) 0.015(2) 0.035(3) -0.0016(17) 0.007(2) -0.0069(17)
C7 0.022(2) 0.0112(18) 0.020(2) -0.0015(15) 0.0094(16) -0.0022(16)
C5 0.024(2) 0.0100(19) 0.021(2) 0.0028(15) 0.0068(17) -0.0021(16)
C4 0.018(2) 0.0106(18) 0.0179(19) 0.0008(14) 0.0080(15) -0.0007(14)
C23 0.040(3) 0.021(3) 0.027(2) 0.0077(17) 0.013(2) 0.0085(19)
C10 0.020(2) 0.017(2) 0.0142(18) -0.0017(15) 0.0057(15) -0.0015(16)
C17 0.024(2) 0.019(2) 0.023(2) -0.0023(17) 0.0071(17) 0.0034(17)
C24 0.056(4) 0.024(3) 0.037(3) 0.002(2) 0.014(3) 0.012(3)
C19 0.060(4) 0.020(3) 0.030(3) -0.0116(19) 0.001(2) 0.002(2)
C22 0.026(2) 0.012(2) 0.033(2) 0.0021(16) 0.0104(18) 0.0057(15)

loop_
_atom_type_symbol
_atom_type_description
_atom_type_scat_dispersion_real
_atom_type_scat_dispersion_imag
_atom_type_scat_source
C C 0.0033 0.0016 'International Tables Vol C Tables 4.2.6.8 and 6.1.1.4'
H H 0.0000 0.0000 'International Tables Vol C Tables 4.2.6.8 and 6.1.1.4'
O O 0.0106 0.0060 'International Tables Vol C Tables 4.2.6.8 and 6.1.1.4'
Si Si 0.0817 0.0704 'International Tables Vol C Tables 4.2.6.8 and 6.1.1.4'
Cr Cr 0.3209 0.6236 'International Tables Vol C Tables 4.2.6.8 and 6.1.1.4'

loop_
_geom_angle_atom_site_label_1
_geom_angle_atom_site_label_2
_geom_angle_atom_site_label_3
_geom_angle
C28 Cr C26 88.90(19)
C28 Cr C27 88.1(2)
C26 Cr C27 90.4(2)
C28 Cr C8 128.82(18)
C26 Cr C8 87.36(18)
C27 Cr C8 142.96(17)
C28 Cr C6 88.21(17)
C26 Cr C6 143.1(2)
C27 Cr C6 126.21(17)
C8 Cr C6 66.49(15)
C28 Cr C7 96.74(18)
C26 Cr C7 106.41(19)
C27 Cr C7 162.54(18)
C8 Cr C7 37.10(15)
C6 Cr C7 37.74(15)
C28 Cr C5 108.33(18)
C26 Cr C5 162.00(18)
C27 Cr C5 95.20(19)
C8 Cr C5 77.86(16)
C6 Cr C5 36.95(15)
C7 Cr C5 67.35(16)
C28 Cr C9 164.27(18)
C26 Cr C9 96.86(17)
C27 Cr C9 106.45(18)
C8 Cr C9 37.54(15)
C6 Cr C9 78.38(16)
C7 Cr C9 67.60(15)
C5 Cr C9 65.15(16)
C28 Cr C4 143.17(17)
C26 Cr C4 127.51(18)
C27 Cr C4 86.57(19)
C8 Cr C4 66.21(15)
C6 Cr C4 66.35(14)
C7 Cr C4 79.51(14)
C5 Cr C4 36.32(15)
C9 Cr C4 35.93(15)
C3 Si C2 109.5(3)
C3 Si C1 109.6(2)
C2 Si C1 111.1(3)
C3 Si C7 108.3(2)
C2 Si C7 109.0(2)
C1 Si C7 109.4(2)
O3 C28 Cr 179.0(4)
C19 C18 C17 103.3(4)
O4 C27 Cr 178.1(4)
C4 O1 C10 124.3(3)
O2 C26 Cr 178.3(5)
C5 C6 C7 121.4(4)
C5 C6 Cr 73.4(2)
C7 C6 Cr 71.7(2)
C7 C8 C9 122.7(4)
C7 C8 Cr 72.1(2)
C9 C8 Cr 73.9(2)
C10 C21 C20 103.2(4)
C4 C9 C8 119.2(4)
C4 C9 Cr 73.0(2)
C8 C9 Cr 68.6(2)
C19 C20 C22 103.0(4)
C19 C20 C21 107.0(4)
C22 C20 C21 101.8(3)
C8 C7 C6 116.8(4)
C8 C7 Si 120.7(3)
C6 C7 Si 122.4(3)
C8 C7 Cr 70.8(2)
C6 C7 Cr 70.6(2)
Si C7 Cr 125.3(2)
C6 C5 C4 120.9(4)
C6 C5 Cr 69.6(2)
C4 C5 Cr 73.5(2)
O1 C4 C9 127.2(4)
O1 C4 C5 113.8(4)
C9 C4 C5 119.0(4)
O1 C4 Cr 129.3(3)
C9 C4 Cr 71.1(2)
C5 C4 Cr 70.2(2)
O1 C10 C11 107.8(3)
O1 C10 C17 103.5(3)
C11 C10 C17 114.2(3)
O1 C10 C21 111.8(3)
C11 C10 C21 115.6(4)
C17 C10 C21 103.3(3)
C25 C17 C10 114.9(4)
C25 C17 C18 113.3(4)
C10 C17 C18 106.1(3)
C25 C17 C22 117.7(4)
C10 C17 C22 102.1(3)
C18 C17 C22 101.0(4)
C18 C19 C20 104.3(4)
C23 C22 C20 114.9(4)
C23 C22 C24 105.7(4)
C20 C22 C24 112.9(4)
C23 C22 C17 117.4(4)
C20 C22 C17 93.3(3)
C24 C22 C17 112.5(4)

loop_
_geom_bond_atom_site_label_1
_geom_bond_atom_site_label_2
_geom_bond_distance
Cr C28 1.838(4)
Cr C26 1.840(4)
Cr C27 1.849(4)
Cr C8 2.194(4)
Cr C6 2.196(4)
Cr C7 2.210(4)
Cr C5 2.246(4)
Cr C9 2.264(4)
Cr C4 2.288(4)
Si C3 1.848(5)
Si C2 1.859(5)
Si C1 1.864(5)
Si C7 1.902(4)
O4 C27 1.150(5)
O3 C28 1.164(5)
O2 C26 1.159(6)
C18 C19 1.530(8)
C18 C17 1.562(6)
O1 C4 1.348(5)
O1 C10 1.476(5)
C25 C17 1.522(7)
C6 C5 1.408(6)
C6 C7 1.425(6)
C11 C10 1.531(6)
C8 C7 1.401(6)
C8 C9 1.436(6)
C21 C10 1.553(6)
C21 C20 1.555(6)
C9 C4 1.404(6)
C20 C19 1.530(7)
C20 C22 1.542(7)
C5 C4 1.414(6)
C23 C22 1.522(6)
C10 C17 1.553(6)
C17 C22 1.575(6)
C24 C22 1.553(6)
